data_2240077
loop_
_publ_author_name
'G\"orbitz, Carl Henrik'
'Qi, Lianglin'
'Mai, Ngan Thi Kim'
'Kristiansen, H\%avard'

_publ_section_title
;
 Redetermined crystal structure of \a-<small>DL</small>-methionine at 340K
;
_journal_coeditor_code HB7288
_journal_issue 11
_journal_name_full 'Acta Crystallographica Section E'
_journal_page_first 337
_journal_page_last 340
_journal_paper_doi 10.1107/S1600536814022211
_journal_volume 70
_journal_year 2014
_chemical_formula_iupac 'C5 H11 N O2 S'
_chemical_formula_moiety 'C5 H11 N O2 S'
_chemical_formula_sum 'C5 H11 N O2 S'
_chemical_formula_weight 149.21
_chemical_name_common <i>DL</i>-methionine
_chemical_name_systematic
;
2-Amino-4-(methylsulfanyl)butanoic acid
;
_space_group_crystal_system monoclinic
_space_group_IT_number 14
_space_group_name_Hall '-P 2ybc'
_space_group_name_H-M_alt 'P 1 21/c 1'
_symmetry_space_group_name_Hall '-P 2ybc'
_symmetry_space_group_name_H-M 'P 1 21/c 1'
_atom_sites_solution_hydrogens geom
_audit_creation_method SHELXL-2013
_cell_angle_alpha 90
_cell_angle_beta 101.950(7)
_cell_angle_gamma 90
_cell_formula_units_Z 4
_cell_length_a 16.811(5)
_cell_length_b 4.7281(14)
_cell_length_c 9.886(3)
_cell_measurement_reflns_used 9952
_cell_measurement_temperature 340(2)
_cell_measurement_theta_max 28.26
_cell_measurement_theta_min 2.48
_cell_volume 768.8(4)
_computing_cell_refinement
;
SAINT (Bruker, 2013)
;
_computing_data_collection
;
APEX2 (Bruker, 2013)
;
_computing_data_reduction
;
SAINT (Bruker, 2013)
;
_computing_molecular_graphics
;
Mercury (Macrae <i>et al.</i>,  2008)
;
_computing_publication_material
;
SHELXL2013 (Sheldrick, 2008)
;
_computing_structure_refinement
;
SHELXL2013 (Sheldrick, 2008)
;
_computing_structure_solution
;
SHELXS2013 (Bruker, 2013)
;
_diffrn_ambient_temperature 340(2)
_diffrn_detector_area_resol_mean 8.3
_diffrn_measured_fraction_theta_full 0.999
_diffrn_measured_fraction_theta_max 0.999
_diffrn_measurement_device_type 'Bruker D8 Vantage single crystal CCD'
_diffrn_measurement_method 'Sets of exposures each taken over 0.5\% \w rotation'
_diffrn_radiation_monochromator graphite
_diffrn_radiation_source 'fine-focus sealed tube'
_diffrn_radiation_type MoK\a
_diffrn_radiation_wavelength 0.71073
_diffrn_reflns_av_R_equivalents 0.0408
_diffrn_reflns_limit_h_max 20
_diffrn_reflns_limit_h_min -20
_diffrn_reflns_limit_k_max 5
_diffrn_reflns_limit_k_min -5
_diffrn_reflns_limit_l_max 12
_diffrn_reflns_limit_l_min -12
_diffrn_reflns_number 15046
_diffrn_reflns_theta_full 25.242
_diffrn_reflns_theta_max 26.018
_diffrn_reflns_theta_min 2.477
_exptl_absorpt_coefficient_mu 0.354
_exptl_absorpt_correction_T_max 1.000
_exptl_absorpt_correction_T_min 0.819
_exptl_absorpt_correction_type multi-scan
_exptl_absorpt_process_details
;
(SADABS; Bruker, 2013)
;
_exptl_crystal_colour colourless
_exptl_crystal_density_diffrn 1.289
_exptl_crystal_description plate
_exptl_crystal_F_000 320
_exptl_crystal_size_max 0.62
_exptl_crystal_size_mid 0.55
_exptl_crystal_size_min 0.13
_refine_diff_density_max 0.270
_refine_diff_density_min -0.290
_refine_ls_extinction_method none
_refine_ls_goodness_of_fit_ref 1.068
_refine_ls_hydrogen_treatment mixed
_refine_ls_matrix_type full
_refine_ls_number_parameters 107
_refine_ls_number_reflns 1513
_refine_ls_number_restraints 9
_refine_ls_restrained_S_all 1.068
_refine_ls_R_factor_all 0.0552
_refine_ls_R_factor_gt 0.0490
_refine_ls_shift/su_max 0.000
_refine_ls_shift/su_mean 0.000
_refine_ls_structure_factor_coef Fsqd
_refine_ls_weighting_details 'w=1/[\s^2^(Fo^2^)+(0.0499P)^2^+0.5391P] where P=(Fo^2^+2Fc^2^)/3'
_refine_ls_weighting_scheme calc
_refine_ls_wR_factor_gt 0.1241
_refine_ls_wR_factor_ref 0.1289
_reflns_number_gt 1332
_reflns_number_total 1513
_reflns_threshold_expression I>2\s(I)
_cod_data_source_file hb7288sup1.cif
_cod_data_source_block I
_cod_original_cell_volume 768.7(4)
_cod_database_code 2240077
_cod_database_fobs_code 2240077
_shelx_space_group_comment
;
The symmetry employed for this shelxl refinement is uniquely defined
by the following loop, which should always be used as a source of
symmetry information in preference to the above space-group names.
They are only intended as comments.
;
_shelxl_version_number 2013-4

loop_
_space_group_symop_operation_xyz
'x, y, z'
'-x, y+1/2, -z+1/2'
'-x, -y, -z'
'x, -y-1/2, z-1/2'

loop_
_atom_site_type_symbol
_atom_site_label
_atom_site_fract_x
_atom_site_fract_y
_atom_site_fract_z
_atom_site_U_iso_or_equiv
_atom_site_adp_type
_atom_site_calc_flag
_atom_site_occupancy
_atom_site_disorder_assembly
_atom_site_disorder_group
N N1 0.59254(10) 0.4431(4) 0.14177(16) 0.0345(4) Uani d 1 . .
H H1 0.6057(14) 0.310(5) 0.088(2) 0.052 Uiso d 1 . .
H H2 0.5958(14) 0.614(6) 0.099(2) 0.052 Uiso d 1 . .
H H3 0.5381(16) 0.412(5) 0.144(2) 0.052 Uiso d 1 . .
O O1 0.56499(8) 0.8214(3) 0.32823(13) 0.0414(4) Uani d 1 . .
O O2 0.62423(10) 0.5530(3) 0.50516(13) 0.0492(4) Uani d 1 . .
C C1 0.60684(11) 0.6163(4) 0.37937(17) 0.0305(4) Uani d 1 . .
C C2 0.64538(12) 0.4338(8) 0.2836(3) 0.0307(7) Uani d 0.9509(18) A 1
H H21 0.6505 0.2385 0.3175 0.037 Uiso calc 0.9509(18) A 1
C C3 0.73009(12) 0.5543(5) 0.2799(2) 0.0423(5) Uani d 0.9509(18) A 1
H H31 0.7240 0.7509 0.2515 0.051 Uiso calc 0.9509(18) A 1
H H32 0.7631 0.5497 0.3728 0.051 Uiso calc 0.9509(18) A 1
C C4 0.77480(16) 0.4004(7) 0.1849(3) 0.0697(8) Uani d 0.9509(18) A 1
H H41 0.7407 0.3955 0.0929 0.084 Uiso calc 0.9509(18) A 1
H H42 0.7840 0.2067 0.2165 0.084 Uiso calc 0.9509(18) A 1
S S1 0.87076(5) 0.5570(3) 0.17503(10) 0.0907(4) Uani d 0.9509(18) A 1
C C5 0.9285(2) 0.4833(15) 0.3418(5) 0.140(2) Uani d 0.9509(18) A 1
H H51 0.9820 0.5616 0.3507 0.211 Uiso calc 0.9509(18) A 1
H H52 0.9324 0.2823 0.3552 0.211 Uiso calc 0.9509(18) A 1
H H53 0.9025 0.5659 0.4100 0.211 Uiso calc 0.9509(18) A 1
C C2B 0.6365(12) 0.435(16) 0.258(10) 0.0307(7) Uani d 0.0491(18) A 2
H H22B 0.6223 0.2457 0.2854 0.037 Uiso calc 0.0491(18) A 2
C C3B 0.7299(13) 0.406(8) 0.293(4) 0.042 Uiso d 0.0491(18) A 2
H H33B 0.7467 0.3580 0.3903 0.050 Uiso calc 0.0491(18) A 2
H H34B 0.7450 0.2491 0.2403 0.050 Uiso calc 0.0491(18) A 2
C C4B 0.7757(10) 0.665(6) 0.265(5) 0.069 Uiso d 0.0491(18) A 2
H H43B 0.7592 0.8227 0.3153 0.083 Uiso calc 0.0491(18) A 2
H H44B 0.7602 0.7089 0.1669 0.083 Uiso calc 0.0491(18) A 2
S S1B 0.8843(9) 0.632(5) 0.311(2) 0.0907(4) Uani d 0.0491(18) A 2
C C5B 0.902(2) 0.347(12) 0.205(7) 0.138 Uiso d 0.0491(18) A 2
H H54B 0.9590 0.3181 0.2150 0.207 Uiso calc 0.0491(18) A 2
H H55B 0.8781 0.3901 0.1100 0.207 Uiso calc 0.0491(18) A 2
H H56B 0.8770 0.1791 0.2319 0.207 Uiso calc 0.0491(18) A 2

loop_
_atom_site_aniso_label
_atom_site_aniso_U_11
_atom_site_aniso_U_22
_atom_site_aniso_U_33
_atom_site_aniso_U_12
_atom_site_aniso_U_13
_atom_site_aniso_U_23
N1 0.0413(9) 0.0351(9) 0.0287(8) -0.0045(7) 0.0110(7) -0.0053(7)
O1 0.0466(8) 0.0371(8) 0.0425(8) 0.0092(6) 0.0137(6) -0.0001(6)
O2 0.0812(11) 0.0411(8) 0.0276(7) 0.0022(7) 0.0165(7) 0.0011(6)
C1 0.0359(9) 0.0274(8) 0.0306(9) -0.0060(7) 0.0125(7) -0.0012(7)
C2 0.0386(10) 0.0273(9) 0.0269(19) 0.0018(9) 0.0084(9) 0.0009(10)
C3 0.0366(11) 0.0439(12) 0.0478(12) -0.0009(9) 0.0122(9) -0.0041(10)
C4 0.0514(14) 0.080(2) 0.0857(19) -0.0088(14) 0.0323(14) -0.0238(16)
S1 0.0536(5) 0.1247(9) 0.1036(7) -0.0132(5) 0.0393(4) -0.0009(6)
C5 0.057(2) 0.234(6) 0.127(4) 0.021(3) 0.013(2) 0.005(4)
C2B 0.0386(10) 0.0273(9) 0.0269(19) 0.0018(9) 0.0084(9) 0.0009(10)
S1B 0.0536(5) 0.1247(9) 0.1036(7) -0.0132(5) 0.0393(4) -0.0009(6)

loop_
_atom_type_symbol
_atom_type_description
_atom_type_scat_dispersion_real
_atom_type_scat_dispersion_imag
_atom_type_scat_source
C C 0.0033 0.0016 'International Tables Vol C Tables 4.2.6.8 and 6.1.1.4'
H H 0.0000 0.0000 'International Tables Vol C Tables 4.2.6.8 and 6.1.1.4'
N N 0.0061 0.0033 'International Tables Vol C Tables 4.2.6.8 and 6.1.1.4'
O O 0.0106 0.0060 'International Tables Vol C Tables 4.2.6.8 and 6.1.1.4'
S S 0.1246 0.1234 'International Tables Vol C Tables 4.2.6.8 and 6.1.1.4'

loop_
_geom_angle_atom_site_label_1
_geom_angle_atom_site_label_2
_geom_angle_atom_site_label_3
_geom_angle
C2B N1 H1 112(4)
C2 N1 H1 111.8(15)
C2B N1 H2 112(3)
C2 N1 H2 112.0(14)
H1 N1 H2 108(2)
C2B N1 H3 112(3)
C2 N1 H3 111.9(14)
H1 N1 H3 106(2)
H2 N1 H3 107(2)
O1 C1 O2 125.88(17)
O1 C1 C2 117.89(17)
O2 C1 C2 116.11(18)
O1 C1 C2B 110(2)
O2 C1 C2B 124(2)
N1 C2 C1 108.6(2)
N1 C2 C3 109.8(2)
C1 C2 C3 108.7(2)
N1 C2 H21 109.9
C1 C2 H21 109.9
C3 C2 H21 109.9
C4 C3 C2 114.8(3)
C4 C3 H31 108.6
C2 C3 H31 108.6
C4 C3 H32 108.6
C2 C3 H32 108.6
H31 C3 H32 107.5
C3 C4 S1 113.9(2)
C3 C4 H41 108.8
S1 C4 H41 108.8
C3 C4 H42 108.8
S1 C4 H42 108.8
H41 C4 H42 107.7
C5 S1 C4 101.2(2)
S1 C5 H51 109.5
S1 C5 H52 109.5
H51 C5 H52 109.5
S1 C5 H53 109.5
H51 C5 H53 109.5
H52 C5 H53 109.5
N1 C2B C3B 127(6)
N1 C2B C1 117(4)
C3B C2B C1 110(5)
N1 C2B H22B 98.6
C3B C2B H22B 98.6
C1 C2B H22B 98.6
C4B C3B C2B 114.8(7)
C4B C3B H33B 108.6
C2B C3B H33B 108.6
C4B C3B H34B 108.6
C2B C3B H34B 108.6
H33B C3B H34B 107.5
C3B C4B S1B 114.5(6)
C3B C4B H43B 108.6
S1B C4B H43B 108.6
C3B C4B H44B 108.6
S1B C4B H44B 108.6
H43B C4B H44B 107.6
C5B S1B C4B 101.5(5)
S1B C5B H54B 109.5
S1B C5B H55B 109.5
H54B C5B H55B 109.5
S1B C5B H56B 109.5
H54B C5B H56B 109.5
H55B C5B H56B 109.5

loop_
_geom_bond_atom_site_label_1
_geom_bond_atom_site_label_2
_geom_bond_distance
N1 C2B 1.23(8)
N1 C2 1.497(3)
N1 H1 0.88(3)
N1 H2 0.92(3)
N1 H3 0.93(3)
O1 C1 1.242(2)
O2 C1 1.253(2)
C1 C2 1.521(4)
C1 C2B 1.63(10)
C2 C3 1.541(3)
C2 H21 0.9800
C3 C4 1.506(3)
C3 H31 0.9700
C3 H32 0.9700
C4 S1 1.796(3)
C4 H41 0.9700
C4 H42 0.9700
S1 C5 1.766(5)
C5 H51 0.9600
C5 H52 0.9600
C5 H53 0.9600
C2B C3B 1.542(6)
C2B H22B 0.9800
C3B C4B 1.505(6)
C3B H33B 0.9700
C3B H34B 0.9700
C4B S1B 1.794(6)
C4B H43B 0.9700
C4B H44B 0.9700
S1B C5B 1.765(7)
C5B H54B 0.9600
C5B H55B 0.9600
C5B H56B 0.9600

loop_
_geom_hbond_atom_site_label_D
_geom_hbond_atom_site_label_H
_geom_hbond_atom_site_label_A
_geom_hbond_site_symmetry_A
_geom_hbond_distance_DH
_geom_hbond_distance_HA
_geom_hbond_distance_DA
_geom_hbond_angle_DHA
N1 H1 O2 4_565 0.88(3) 1.95(3) 2.812(2) 164(2)
N1 H2 O2 4_575 0.92(3) 1.94(3) 2.843(2) 168(2)
N1 H3 O1 2_645 0.93(3) 1.86(3) 2.785(2) 171(2)
C2 H21 O1 1_545 0.98 2.46 3.264(3) 140

loop_
_geom_torsion_atom_site_label_1
_geom_torsion_atom_site_label_2
_geom_torsion_atom_site_label_3
_geom_torsion_atom_site_label_4
_geom_torsion
_geom_torsion_publ_flag
N1 C2 C3 C4 -59.3(4) y
C2 C3 C4 S1 176.7(2) y
C3 C4 S1 C5 69.4(3) y
N1 C2B C3B C4B 73(8) y
C2B C3B C4B S1B 178(5) y
C3B C4B S1B C5B 60(3) y
O1 C1 C2 N1 -29.4(3) ?
O2 C1 C2 N1 154.35(18) ?
O1 C1 C2 C3 90.0(2) ?
O2 C1 C2 C3 -86.2(2) ?
C1 C2 C3 C4 -178.0(2) ?
C1 C2B C3B C4B -78(5) ?
